data_4074396
loop_
_publ_author_name
'Bolton, Paul D.'
'Adams, Nico'
'Clot, Eric'
'Cowley, Andrew R.'
'Wilson, Paul J.'
'Schr\"oder, Martin'
'Mountford, Philip'

_publ_section_title
;
 Synthesis and Ethylene Polymerization Capability of Metallocene-like
 Imido Titanium Dialkyl Compounds and Their Reactions with AliBu3
;
_journal_issue 23
_journal_name_full Organometallics
_journal_page_first 5549
_journal_paper_doi 10.1021/om0606136
_journal_volume 25
_journal_year 2006
_chemical_compound_source
;
synthesis as described
;
_chemical_formula_moiety ' C21 H42 N4 Ti1 '
_chemical_formula_sum 'C21 H42 N4 Ti'
_chemical_formula_weight 398.49
_chemical_name_systematic
;
Ti(NtBu)(Me3[9]aneN3)Me2 . C6H6
;
_space_group_IT_number 14
_symmetry_cell_setting monoclinic
_symmetry_space_group_name_Hall '-P 2ybc'
_symmetry_space_group_name_H-M 'P 1 21/c 1'
_atom_sites_solution_hydrogens geom
_atom_sites_solution_primary direct
_cell_angle_alpha 90
_cell_angle_beta 114.96(1)
_cell_angle_gamma 90
_cell_formula_units_Z 4
_cell_length_a 16.6168(3)
_cell_length_b 9.0660(2)
_cell_length_c 17.3742(4)
_cell_measurement_reflns_used 26439
_cell_measurement_temperature 150
_cell_measurement_theta_max 28
_cell_measurement_theta_min 5
_cell_volume 2372.9(2)
_computing_cell_refinement
;                                                              
KappaCCD software 'DENZO' (Otwinowski & Minor, 1996)           
;
_computing_data_collection
;                                                              
KappaCCD software 'Collect' (Nonius, 2000)                     
;
_computing_data_reduction
;                                                              
KappaCCD software 'DENZO' (Otwinowski & Minor, 1996)           
;
_computing_publication_material
;                                                              
CRYSTALS (Watkin et al, 2001)                                  
;
_computing_structure_refinement
;                                                              
CRYSTALS (Watkin et al, 2001)                                  
;
_computing_structure_solution 'SIR92 (Giacovazzo et al, 1992)'
_diffrn_ambient_temperature 150
_diffrn_measured_fraction_theta_max 0.995
_diffrn_measurement_device_type
;                                                              
Nonius KappaCCD                                                
;
_diffrn_measurement_method \w
_diffrn_radiation_monochromator graphite
_diffrn_radiation_type 'Mo K\a'
_diffrn_radiation_wavelength 0.71073
_diffrn_reflns_av_R_equivalents 0.045
_diffrn_reflns_limit_h_max 21
_diffrn_reflns_limit_h_min -21
_diffrn_reflns_limit_k_max 11
_diffrn_reflns_limit_k_min -11
_diffrn_reflns_limit_l_max 22
_diffrn_reflns_limit_l_min -22
_diffrn_reflns_number 26439
_diffrn_reflns_theta_max 27.51
_diffrn_reflns_theta_min 5.13
_diffrn_standards_decay_% 0.00
_diffrn_standards_interval_count 0
_diffrn_standards_interval_time 0
_diffrn_standards_number 0
_exptl_absorpt_coefficient_mu 0.372
_exptl_absorpt_correction_T_max 0.91
_exptl_absorpt_correction_T_min 0.88
_exptl_absorpt_correction_type multi-scan
_exptl_absorpt_process_details
; 
 Denzo/Scalepack (Otwinowski & Minor, 1996) 
;
_exptl_crystal_colour ' pale yellow '
_exptl_crystal_density_diffrn 1.115
_exptl_crystal_description ' fragment '
_exptl_crystal_F_000 873.053
_exptl_crystal_size_max 0.35
_exptl_crystal_size_mid 0.35
_exptl_crystal_size_min 0.25
_refine_diff_density_max 0.55
_refine_diff_density_min -0.48
_refine_ls_extinction_method None
_refine_ls_goodness_of_fit_ref 1.0439
_refine_ls_hydrogen_treatment mixed
_refine_ls_matrix_type full
_refine_ls_number_parameters 259
_refine_ls_number_reflns 3699
_refine_ls_R_factor_gt 0.0506
_refine_ls_shift/su_max 0.033127
_refine_ls_structure_factor_coef F
_refine_ls_weighting_details
;
Chebychev polynomial with 3 parameters (Carruthers & Watkin , 1979)
 1.05    0.597    0.651    
;
_refine_ls_weighting_scheme calc
_refine_ls_wR_factor_ref 0.0617
_reflns_limit_h_max 19
_reflns_limit_h_min -21
_reflns_limit_k_max 11
_reflns_limit_k_min 0
_reflns_limit_l_max 22
_reflns_limit_l_min 0
_reflns_number_gt 3699
_reflns_number_total 5416
_reflns_threshold_expression >3.00\s(I)
_cod_data_source_file om0606136si20060707_074336.cif
_cod_data_source_block Compound_1
_cod_depositor_comments
;
The following automatic conversions were performed:

'_symmetry_cell_setting' value 'Monoclinic' changed to 'monoclinic'
according to /home/saulius/struct/CIF-dictionaries/cif_core.dic
dictionary named 'cif_core.dic' version 2.4.1 from 2010-06-29.

Automatic conversion script
Id: cif_fix_values 1715 2011-07-08 13:25:40Z adriana 
;
_cod_original_cell_volume 2373.0
_cod_original_sg_symbol_H-M 'P 1 21/c 1 '
_cod_original_formula_sum ' C21 H42 N4 Ti1 '
_cod_database_code 4074396

loop_
_symmetry_equiv_pos_as_xyz
x,y,z
-x,-y,-z
-x,y+1/2,-z+1/2
x,-y+1/2,z+1/2

loop_
_atom_site_label
_atom_site_type_symbol
_atom_site_fract_x
_atom_site_fract_y
_atom_site_fract_z
_atom_site_U_iso_or_equiv
_atom_site_occupancy
_atom_site_adp_type
Ti1 Ti 0.24407(2) 0.26871(4) 0.18730(2) 0.0232 1.0000 Uani
N1 N 0.14648(12) 0.1896(2) 0.17811(12) 0.0240 1.0000 Uani
N2 N 0.36197(14) 0.4215(3) 0.17746(16) 0.0426 1.0000 Uani
N3 N 0.20227(14) 0.3181(2) 0.04363(13) 0.0342 1.0000 Uani
N4 N 0.19448(15) 0.5126(2) 0.16794(14) 0.0344 1.0000 Uani
C1 C 0.3093(2) 0.2959(4) 0.32637(18) 0.0481 1.0000 Uani
C2 C 0.3141(2) 0.0654(4) 0.1781(2) 0.0444 1.0000 Uani
C3 C 0.07295(15) 0.1074(3) 0.17929(15) 0.0287 1.0000 Uani
C4 C -0.01637(17) 0.1711(3) 0.1167(2) 0.0432 1.0000 Uani
C5 C 0.08017(19) -0.0531(3) 0.1561(2) 0.0468 1.0000 Uani
C6 C 0.0765(2) 0.1137(4) 0.26895(19) 0.0500 1.0000 Uani
C7 C 0.3518(2) 0.4269(6) 0.0899(2) 0.0770 1.0000 Uani
C8 C 0.2837(3) 0.3391(6) 0.0301(3) 0.0781 1.0000 Uani
C9 C 0.1452(3) 0.4473(4) 0.0180(2) 0.0719 1.0000 Uani
C10 C 0.1248(3) 0.5163(5) 0.0802(2) 0.0739 1.0000 Uani
C11 C 0.2645(3) 0.6217(4) 0.1830(3) 0.0758 1.0000 Uani
C12 C 0.3517(2) 0.5688(4) 0.2087(3) 0.0826 1.0000 Uani
C13 C 0.45023(19) 0.3649(5) 0.2333(3) 0.0655 1.0000 Uani
C14 C 0.1549(2) 0.1881(4) -0.00575(19) 0.0522 1.0000 Uani
C15 C 0.1512(2) 0.5398(3) 0.2250(2) 0.0513 1.0000 Uani
C16 C 0.4036(2) 0.8613(5) 0.4209(2) 0.0621 1.0000 Uani
C17 C 0.3134(2) 0.8709(4) 0.38460(19) 0.0479 1.0000 Uani
C18 C 0.2633(3) 0.7798(4) 0.4092(2) 0.0589 1.0000 Uani
C19 C 0.3024(4) 0.6775(5) 0.4696(3) 0.0871 1.0000 Uani
C20 C 0.3948(5) 0.6628(5) 0.5080(3) 0.1086 1.0000 Uani
C21 C 0.4460(3) 0.7576(6) 0.4824(3) 0.0888 1.0000 Uani
H1 H 0.340(3) 0.211(6) 0.350(3) 0.082(14) 1.0000 Uiso
H2 H 0.357(3) 0.370(5) 0.350(3) 0.082(13) 1.0000 Uiso
H3 H 0.274(5) 0.304(9) 0.352(5) 0.16(3) 1.0000 Uiso
H4 H 0.336(3) 0.037(6) 0.229(3) 0.088(15) 1.0000 Uiso
H5 H 0.284(3) -0.010(6) 0.154(3) 0.085(15) 1.0000 Uiso
H6 H 0.350(3) 0.068(4) 0.150(2) 0.063(11) 1.0000 Uiso
H41 H -0.0659 0.1115 0.1191 0.0487 1.0000 Uiso
H42 H -0.0216 0.2757 0.1323 0.0487 1.0000 Uiso
H43 H -0.0198 0.1676 0.0578 0.0487 1.0000 Uiso
H51 H 0.0292 -0.1107 0.1568 0.0546 1.0000 Uiso
H52 H 0.1372 -0.0960 0.1983 0.0546 1.0000 Uiso
H53 H 0.0789 -0.0575 0.0981 0.0546 1.0000 Uiso
H61 H 0.1336 0.0697 0.3103 0.0626 1.0000 Uiso
H62 H 0.0255 0.0568 0.2702 0.0626 1.0000 Uiso
H63 H 0.0727 0.2187 0.2847 0.0626 1.0000 Uiso
H71 H 0.3397 0.5317 0.0705 0.0955 1.0000 Uiso
H72 H 0.4092 0.3945 0.0897 0.0955 1.0000 Uiso
H81 H 0.2657 0.3860 -0.0269 0.1039 1.0000 Uiso
H82 H 0.3092 0.2393 0.0300 0.1039 1.0000 Uiso
H91 H 0.0878 0.4165 -0.0293 0.0739 1.0000 Uiso
H92 H 0.1749 0.5222 -0.0034 0.0739 1.0000 Uiso
H101 H 0.1111 0.6222 0.0636 0.0824 1.0000 Uiso
H102 H 0.0709 0.4671 0.0801 0.0824 1.0000 Uiso
H111 H 0.2486 0.6778 0.1290 0.1005 1.0000 Uiso
H112 H 0.2648 0.6902 0.2283 0.1005 1.0000 Uiso
H121 H 0.3800 0.5653 0.2721 0.0939 1.0000 Uiso
H122 H 0.3842 0.6411 0.1886 0.0939 1.0000 Uiso
H131 H 0.4576 0.2633 0.2149 0.0744 1.0000 Uiso
H132 H 0.4565 0.3618 0.2931 0.0744 1.0000 Uiso
H133 H 0.4968 0.4313 0.2300 0.0744 1.0000 Uiso
H141 H 0.0995 0.1716 0.0024 0.0615 1.0000 Uiso
H142 H 0.1391 0.2051 -0.0673 0.0615 1.0000 Uiso
H143 H 0.1940 0.0993 0.0141 0.0615 1.0000 Uiso
H151 H 0.1967 0.5379 0.2853 0.0697 1.0000 Uiso
H152 H 0.1215 0.6384 0.2121 0.0697 1.0000 Uiso
H153 H 0.1058 0.4614 0.2165 0.0697 1.0000 Uiso
H161 H 0.4393 0.9303 0.4027 0.0744 1.0000 Uiso
H171 H 0.2834 0.9459 0.3392 0.0590 1.0000 Uiso
H181 H 0.1971 0.7891 0.3822 0.0745 1.0000 Uiso
H191 H 0.2650 0.6111 0.4871 0.1070 1.0000 Uiso
H201 H 0.4238 0.5865 0.5528 0.1167 1.0000 Uiso
H211 H 0.5122 0.7496 0.5086 0.0941 1.0000 Uiso

loop_
_atom_site_aniso_label
_atom_site_aniso_U_11
_atom_site_aniso_U_22
_atom_site_aniso_U_33
_atom_site_aniso_U_23
_atom_site_aniso_U_13
_atom_site_aniso_U_12
Ti1 0.01921(19) 0.0250(2) 0.0242(2) 0.00264(16) 0.00783(14) 0.00050(15)
N1 0.0236(9) 0.0220(9) 0.0261(9) -0.0009(7) 0.0101(7) 0.0001(7)
N2 0.0233(10) 0.0514(14) 0.0497(14) 0.0102(11) 0.0119(10) -0.0050(9)
N3 0.0384(11) 0.0375(11) 0.0285(10) 0.0009(8) 0.0159(9) -0.0044(9)
N4 0.0392(11) 0.0239(10) 0.0433(12) 0.0012(8) 0.0206(10) -0.0009(8)
C1 0.0485(17) 0.0525(19) 0.0299(13) 0.0015(12) 0.0034(12) -0.0139(14)
C2 0.0411(16) 0.0441(17) 0.059(2) 0.0139(14) 0.0313(15) 0.0157(13)
C3 0.0230(11) 0.0302(12) 0.0324(12) 0.0017(9) 0.0111(9) -0.0032(8)
C4 0.0245(12) 0.0444(15) 0.0530(17) 0.0062(12) 0.0087(11) -0.0006(10)
C5 0.0373(14) 0.0283(13) 0.071(2) -0.0014(13) 0.0189(14) -0.0080(10)
C6 0.0394(15) 0.074(2) 0.0427(16) 0.0051(14) 0.0238(13) -0.0117(14)
C7 0.0382(18) 0.138(4) 0.063(2) 0.031(2) 0.0289(17) -0.009(2)
C8 0.082(3) 0.116(3) 0.062(2) -0.023(2) 0.055(2) -0.040(3)
C9 0.082(3) 0.063(2) 0.0399(17) 0.0084(15) -0.0042(17) 0.0303(19)
C10 0.071(2) 0.077(3) 0.057(2) 0.0146(19) 0.0119(18) 0.048(2)
C11 0.076(2) 0.0320(16) 0.143(4) -0.026(2) 0.070(3) -0.0249(15)
C12 0.0460(19) 0.049(2) 0.140(4) -0.015(2) 0.026(2) -0.0254(16)
C13 0.0240(14) 0.088(3) 0.074(2) 0.018(2) 0.0108(14) -0.0073(15)
C14 0.067(2) 0.0553(18) 0.0315(14) -0.0112(12) 0.0180(14) -0.0181(15)
C15 0.069(2) 0.0277(13) 0.078(2) -0.0066(13) 0.0507(18) 0.0016(12)
C16 0.0464(18) 0.077(2) 0.063(2) 0.0034(18) 0.0227(16) -0.0041(17)
C17 0.0463(16) 0.0577(18) 0.0434(16) -0.0068(13) 0.0225(13) -0.0034(13)
C18 0.067(2) 0.060(2) 0.0596(19) -0.0248(17) 0.0360(17) -0.0238(17)
C19 0.135(5) 0.064(3) 0.068(3) -0.017(2) 0.049(3) -0.047(3)
C20 0.182(6) 0.061(3) 0.049(2) 0.0112(19) 0.016(3) 0.005(3)
C21 0.066(3) 0.092(3) 0.077(3) -0.002(3) 0.000(2) 0.016(2)

loop_
_atom_type_symbol
_atom_type_scat_dispersion_real
_atom_type_scat_dispersion_imag
_atom_type_scat_Cromer_Mann_a1
_atom_type_scat_Cromer_Mann_b1
_atom_type_scat_Cromer_Mann_a2
_atom_type_scat_Cromer_Mann_b2
_atom_type_scat_Cromer_Mann_a3
_atom_type_scat_Cromer_Mann_b3
_atom_type_scat_Cromer_Mann_a4
_atom_type_scat_Cromer_Mann_b4
_atom_type_scat_Cromer_Mann_c
_atom_type_scat_source
'C   ' 0.0020 0.0020 2.3100 20.8439 1.0200 10.2075 1.5886 0.5687 0.8650 51.6512 0.2156 International_Tables_Vol_IV_Table_2.2B
'H   ' 0.0000 0.0000 0.4930 10.5109 0.3229 26.1257 0.1402 3.1424 0.0408 57.7997 0.0030 International_Tables_Vol_IV_Table_2.2B
'N   ' 0.0040 0.0030 12.2126 0.0057 3.1322 9.8933 2.0125 28.9975 1.1663 0.5826 -11.5290 International_Tables_Vol_IV_Table_2.2B
'Ti  ' 0.2480 0.4460 9.7595 7.8508 7.3558 0.5000 1.6991 35.6338 1.9021 116.1050 1.2807 International_Tables_Vol_IV_Table_2.2B

loop_
_geom_angle_atom_site_label_1
_geom_angle_atom_site_label_2
_geom_angle_atom_site_label_3
_geom_angle
_geom_angle_publ_flag
N1 Ti1 N2 167.30(8) yes
N1 Ti1 N3 97.90(8) yes
N2 Ti1 N3 72.81(8) yes
N1 Ti1 N4 96.91(8) yes
N2 Ti1 N4 72.55(8) yes
N3 Ti1 N4 74.71(8) yes
N1 Ti1 C1 99.02(11) yes
N2 Ti1 C1 88.60(11) yes
N3 Ti1 C1 159.53(10) yes
N4 Ti1 C1 91.85(11) yes
N1 Ti1 C2 98.59(11) yes
N2 Ti1 C2 90.31(11) yes
N3 Ti1 C2 90.63(11) yes
N4 Ti1 C2 159.99(10) yes
C1 Ti1 C2 98.13(15) yes
Ti1 N1 C3 171.52(16) yes
Ti1 N2 C7 110.2(2) yes
Ti1 N2 C12 105.35(19) yes
C7 N2 C12 111.8(3) yes
Ti1 N2 C13 111.09(19) yes
C7 N2 C13 110.2(3) yes
C12 N2 C13 108.1(3) yes
Ti1 N3 C8 108.4(2) yes
Ti1 N3 C9 110.08(19) yes
C8 N3 C9 111.7(3) yes
Ti1 N3 C14 108.26(17) yes
C8 N3 C14 108.0(3) yes
C9 N3 C14 110.3(3) yes
Ti1 N4 C10 104.26(19) yes
Ti1 N4 C11 114.1(2) yes
C10 N4 C11 112.8(3) yes
Ti1 N4 C15 107.75(16) yes
C10 N4 C15 107.4(3) yes
C11 N4 C15 110.1(2) yes
Ti1 C1 H1 109(3) no
Ti1 C1 H2 118(3) no
H1 C1 H2 100(4) no
Ti1 C1 H3 116(5) no
H1 C1 H3 102(6) no
H2 C1 H3 109(6) no
Ti1 C2 H4 101(3) no
Ti1 C2 H5 119(3) no
H4 C2 H5 100(4) no
Ti1 C2 H6 120(2) no
H4 C2 H6 118(4) no
H5 C2 H6 98(4) no
N1 C3 C4 111.6(2) yes
N1 C3 C5 109.1(2) yes
C4 C3 C5 109.3(2) yes
N1 C3 C6 109.0(2) yes
C4 C3 C6 108.5(2) yes
C5 C3 C6 109.2(2) yes
C3 C4 H42 109.5 no
C3 C4 H43 109.5 no
H42 C4 H43 109.5 no
C3 C4 H41 109.5 no
C3 C5 H52 109.5 no
C3 C5 H53 109.5 no
H52 C5 H53 109.5 no
C3 C5 H51 109.5 no
C3 C6 H61 109.5 no
C3 C6 H63 109.5 no
H61 C6 H63 109.5 no
C3 C6 H62 109.5 no
N2 C7 C8 116.9(3) yes
N2 C7 H71 107.6 no
C8 C7 H71 107.6 no
N2 C7 C8 116.9(3) yes
N2 C7 H72 107.6 no
C8 C7 H72 107.6 no
N3 C8 C7 117.2(3) yes
N3 C8 H82 107.5 no
C7 C8 H82 107.5 no
N3 C8 C7 117.2(3) yes
N3 C8 H81 107.5 no
C7 C8 H81 107.5 no
N3 C9 C10 117.4(3) yes
N3 C9 H91 107.5 no
C10 C9 H91 107.4 no
N3 C9 C10 117.4(3) yes
N3 C9 H92 107.5 no
C10 C9 H92 107.5 no
N4 C10 C9 116.4(3) yes
N4 C10 H102 107.7 no
C9 C10 H102 107.7 no
N4 C10 C9 116.4(3) yes
N4 C10 H101 107.7 no
C9 C10 H101 107.7 no
N4 C11 C12 117.4(3) yes
N4 C11 H111 107.5 no
C12 C11 H111 107.5 no
N4 C11 C12 117.4(3) yes
N4 C11 H112 107.4 no
C12 C11 H112 107.4 no
N2 C12 C11 117.0(3) yes
N2 C12 H121 107.6 no
C11 C12 H121 107.6 no
N2 C12 C11 117.0(3) yes
N2 C12 H122 107.5 no
C11 C12 H122 107.6 no
N2 C13 H131 109.5 no
N2 C13 H133 109.5 no
H131 C13 H133 109.5 no
N2 C13 H132 109.5 no
N3 C14 H142 109.5 no
N3 C14 H143 109.5 no
H142 C14 H143 109.5 no
N3 C14 H141 109.5 no
N4 C15 H152 109.5 no
N4 C15 H153 109.5 no
H152 C15 H153 109.5 no
N4 C15 H151 109.5 no
C17 C16 C21 120.4(4) yes
C17 C16 H161 119.8 no
C21 C16 H161 119.8 no
C16 C17 C18 120.9(3) yes
C16 C17 H171 119.5 no
C18 C17 H171 119.5 no
C17 C18 C19 120.3(4) yes
C17 C18 H181 119.8 no
C19 C18 H181 119.8 no
C18 C19 C20 120.7(4) yes
C18 C19 H191 119.6 no
C20 C19 H191 119.6 no
C19 C20 C21 118.6(4) yes
C19 C20 H201 120.7 no
C21 C20 H201 120.7 no
C20 C21 C16 119.0(4) yes
C20 C21 H211 120.5 no
C16 C21 H211 120.5 no

loop_
_geom_bond_atom_site_label_1
_geom_bond_atom_site_label_2
_geom_bond_distance
_geom_bond_publ_flag
Ti1 N1 1.7180(18) yes
Ti1 N2 2.463(2) yes
Ti1 N3 2.335(2) yes
Ti1 N4 2.334(2) yes
Ti1 C1 2.205(3) yes
Ti1 C2 2.221(3) yes
N1 C3 1.438(3) yes
N2 C7 1.459(4) yes
N2 C12 1.478(5) yes
N2 C13 1.468(4) yes
N3 C8 1.480(4) yes
N3 C9 1.454(4) yes
N3 C14 1.475(4) yes
N4 C10 1.475(4) yes
N4 C11 1.464(4) yes
N4 C15 1.471(4) yes
C1 H1 0.92(5) no
C1 H2 0.99(5) no
C1 H3 0.87(8) no
C2 H4 0.84(5) no
C2 H5 0.85(5) no
C2 H6 0.91(4) no
C3 C4 1.535(3) yes
C3 C5 1.528(4) yes
C3 C6 1.535(4) yes
C4 H42 1.000 no
C4 H43 1.000 no
C4 H41 1.000 no
C5 H52 1.000 no
C5 H53 1.000 no
C5 H51 1.000 no
C6 H61 1.000 no
C6 H63 1.000 no
C6 H62 1.000 no
C7 C8 1.415(6) yes
C7 H71 1.000 no
C7 C8 1.415(6) yes
C7 H72 1.000 no
C8 H82 1.000 no
C8 H81 1.000 no
C9 C10 1.409(6) yes
C9 H91 1.000 no
C9 C10 1.409(6) yes
C9 H92 1.000 no
C10 H102 1.000 no
C10 H101 1.000 no
C11 C12 1.409(6) yes
C11 H111 1.000 no
C11 C12 1.409(6) yes
C11 H112 1.000 no
C12 H121 1.000 no
C12 H122 1.000 no
C13 H131 1.000 no
C13 H133 1.000 no
C13 H132 1.000 no
C14 H142 1.000 no
C14 H143 1.000 no
C14 H141 1.000 no
C15 H152 1.000 no
C15 H153 1.000 no
C15 H151 1.000 no
C16 C17 1.363(5) yes
C16 C21 1.373(6) yes
C16 H161 1.000 no
C17 C18 1.363(5) yes
C17 H171 1.000 no
C18 C19 1.345(7) yes
C18 H181 1.000 no
C19 C20 1.398(8) yes
C19 H191 1.000 no
C20 C21 1.408(8) yes
C20 H201 1.000 no
C21 H211 1.000 no
